data_9011047
loop_
_publ_author_name
'Le Bihan, M. T.'

_publ_section_title
;
 Structure de la rathite II. Comparaison entre les differentes structures
 connues de sulfures d'arsenic et de plomb
;
_journal_name_full 'Acta Crystallographica'
_journal_page_first 1211
_journal_page_last 1212
_journal_paper_doi 10.1107/S0365110X61003545
_journal_volume 14
_journal_year 1961
_chemical_formula_sum 'As13 Pb9 S28'
_chemical_name_mineral Liveingite
_space_group_IT_number 14
_symmetry_space_group_name_Hall '-P 2ybc'
_symmetry_space_group_name_H-M 'P 1 21/c 1'
_cell_angle_alpha 90
_cell_angle_beta 90.25
_cell_angle_gamma 90
_cell_length_a 8.43
_cell_length_b 70.90
_cell_length_c 7.91
_cell_formula_units_Z 4
_cell_volume 4727.659
_database_code_amcsd 0009266
_exptl_crystal_density_diffrn 5.250
_cod_original_formula_sum 'Pb9 As13 S28'
_cod_database_code 9011047

loop_
_space_group_symop_operation_xyz
x,y,z
x,1/2-y,1/2+z
-x,1/2+y,1/2-z
-x,-y,-z

loop_
_atom_site_label
_atom_site_fract_x
_atom_site_fract_y
_atom_site_fract_z
Pb1 0.12500 0.05200 0.58200
Pb1* 0.62500 0.05200 0.58200
Pb2 0.12500 0.08480 0.09000
Pb2* 0.62500 0.08480 0.09000
As1 0.12500 0.17500 0.41800
As1* 0.62500 0.17500 0.41800
As2 0.12500 0.21400 0.10700
As2* 0.62500 0.21400 0.10700
S1 0.12500 0.04490 0.18700
S1* 0.62500 0.04490 0.18700
S2 0.12500 0.09350 0.67200
S2* 0.62500 0.09350 0.67200
S3 0.12500 0.12980 0.33100
S3* 0.62500 0.12980 0.33100
S4 0.12500 0.16300 -0.00700
S4* 0.62500 0.16300 -0.00700
S5 0.12500 0.01080 -0.17000
S5* 0.62500 0.01080 -0.17000
S6 0.12500 0.19550 0.61200
S6* 0.62500 0.19550 0.61200
S7 0.12500 0.23900 0.26100
S7* 0.62500 0.23900 0.26100
Pb3 0.37500 0.23200 -0.47600
Pb3* 0.87500 0.23200 -0.47600
As3 0.37500 0.03660 0.01500
As3* 0.87500 0.03660 0.01500
As4 0.37500 0.10220 0.50700
As4* 0.87500 0.10220 0.50700
S8 0.37500 0.06490 -0.13400
S8* 0.87500 0.06490 -0.13400
S9 0.37500 0.07560 0.35800
S9* 0.87500 0.07560 0.35800
S10 0.37500 0.15880 0.61200
S10* 0.87500 0.15880 0.61200
S11 0.37500 0.11430 -0.03700
S11* 0.87500 0.11430 -0.03700
S12 0.37500 0.01940 -0.50300
S12* 0.87500 0.01940 -0.50300
S13 0.37500 0.18700 0.29100
S13* 0.87500 0.18700 0.29100
S14 0.37500 0.22700 -0.03400
S14* 0.87500 0.22700 -0.03400
Pb7 0.12500 0.13550 0.75300
As5 0.12500 0.00580 0.28400
As6 0.62500 0.00000 0.33600
As7 0.62500 0.13390 0.74200
Pb4 0.37500 0.18950 0.88600
As8 0.37500 0.13800 0.19400
Pb5 0.87500 0.14290 0.17200
As9 0.87500 0.18030 0.82500

loop_
_cod_related_entry_id
_cod_related_entry_database
_cod_related_entry_code
1 AMCSD 0009266
